data_4025678
loop_
_publ_author_name
'Joseph R. Stringer'
'J. Aaron Crapster'
'Ilia A. Guzei'
'Helen E. Blackwell'

_publ_contact_author_address
;
Department of Chemistry
University of Wisconsin-Madison
1101 University Ave
Madison, WI  53706
USA
;
_publ_contact_author_email iguzei@chem.wisc.edu
_publ_contact_author_fax 608-262-0381
_publ_contact_author_name
;
Guzei, Ilia A. 
;
_publ_contact_author_phone 608-263-4694
_publ_section_title
;
 Construction of Peptoids with All Trans-Amide Backbones and Peptoid
 Reverse Turns via the Tactical Incorporation of N-Aryl Side Chains
 Capable of Hydrogen Bonding
;
_journal_name_full 'Journal of Organic Chemistry'
_journal_page_first 6068
_journal_page_last 6078
_journal_paper_doi 10.1021/jo101075a
_journal_volume 75
_journal_year 2010
_chemical_formula_moiety 'C15 H20 N2 O3'
_chemical_formula_sum 'C15 H20 N2 O3'
_chemical_formula_weight 276.33
_space_group_IT_number 14
_symmetry_cell_setting monoclinic
_symmetry_Int_Tables_number 14
_symmetry_space_group_name_Hall '-P 2ybc'
_symmetry_space_group_name_H-M 'P 1 21/c 1'
_atom_sites_solution_hydrogens geom
_atom_sites_solution_primary direct
_atom_sites_solution_secondary difmap
_audit_creation_method
;
manual editing of the CIF file 
created by SHELXTL Ver. 6.10
and processed with modiCIfer-09152005. 
;
_audit_update_record
;
2008-09-16 # Formatted by publCIF
;
_cell_angle_alpha 90.00
_cell_angle_beta 91.7060(10)
_cell_angle_gamma 90.00
_cell_formula_units_Z 8
_cell_length_a 8.6600(2)
_cell_length_b 29.0866(7)
_cell_length_c 11.5414(3)
_cell_measurement_reflns_used 9755
_cell_measurement_temperature 103(2)
_cell_measurement_theta_max 69.4101
_cell_measurement_theta_min 3.0386
_cell_volume 2905.87(12)
_computing_cell_refinement 'SAINT Ver. 7.24A (Bruker-AXS, 2007)'
_computing_data_collection 'APEX2 Ver. 2.1-4 (Bruker-AXS, 2007)'
_computing_data_reduction 'SAINT Ver. 7.24A'
_computing_molecular_graphics 'SHELXTL Ver. 6.10'
_computing_publication_material 'SHELXTL Ver. 6.10'
_computing_structure_refinement 'SHELXTL Ver. 6.10'
_computing_structure_solution 'SHELXTL Ver. 6.10 (Sheldrick, 2008)'
_diffrn_ambient_temperature 103(2)
_diffrn_measured_fraction_theta_full 0.992
_diffrn_measured_fraction_theta_max 0.992
_diffrn_measurement_device_type 'Bruker APEX-II CCD'
_diffrn_measurement_method '0.50\\% \\w and 0.5 \\% \\f scans'
_diffrn_radiation_monochromator graphite
_diffrn_radiation_source 'fine-focus sealed tube'
_diffrn_radiation_type 'Cu K\a'
_diffrn_radiation_wavelength 1.54178
_diffrn_reflns_av_R_equivalents 0.0202
_diffrn_reflns_av_sigmaI/netI 0.0098
_diffrn_reflns_limit_h_max 10
_diffrn_reflns_limit_h_min -10
_diffrn_reflns_limit_k_max 34
_diffrn_reflns_limit_k_min -34
_diffrn_reflns_limit_l_max 14
_diffrn_reflns_limit_l_min -14
_diffrn_reflns_number 46582
_diffrn_reflns_theta_full 69.92
_diffrn_reflns_theta_max 69.92
_diffrn_reflns_theta_min 3.04
_exptl_absorpt_coefficient_mu 0.721
_exptl_absorpt_correction_T_max 0.8692
_exptl_absorpt_correction_T_min 0.7613
_exptl_absorpt_correction_type multi-scan
_exptl_absorpt_process_details
;
SADABS  (Bruker-AXS, 2003)
;
_exptl_crystal_colour colourless
_exptl_crystal_density_diffrn 1.263
_exptl_crystal_density_method 'not measured'
_exptl_crystal_description block
_exptl_crystal_F_000 1184
_exptl_crystal_size_max 0.40
_exptl_crystal_size_mid 0.30
_exptl_crystal_size_min 0.20
_refine_diff_density_max 0.311
_refine_diff_density_min -0.267
_refine_diff_density_rms 0.038
_refine_ls_extinction_method none
_refine_ls_goodness_of_fit_ref 1.002
_refine_ls_hydrogen_treatment constr
_refine_ls_matrix_type full
_refine_ls_number_parameters 365
_refine_ls_number_reflns 5465
_refine_ls_number_restraints 0
_refine_ls_restrained_S_all 1.002
_refine_ls_R_factor_all 0.0370
_refine_ls_R_factor_gt 0.0349
_refine_ls_shift/su_max 0.001
_refine_ls_shift/su_mean 0.000
_refine_ls_structure_factor_coef Fsqd
_refine_ls_weighting_details 'calc w=1/[\s^2^(Fo^2^)+(0.0559P)^2^+1.0885P] where P=(Fo^2^+2Fc^2^)/3'
_refine_ls_weighting_scheme calc
_refine_ls_wR_factor_gt 0.0943
_refine_ls_wR_factor_ref 0.0966
_reflns_number_gt 5137
_reflns_number_total 5465
_reflns_threshold_expression I>2\s(I)
_cod_data_source_file jo101075a_si_004.cif
_cod_data_source_block blackwell11
_cod_original_sg_symbol_Hall '-P 2ybc     '
_cod_original_sg_symbol_H-M 'P 1 21/c 1 '
_cod_database_code 4025678

loop_
_symmetry_equiv_pos_as_xyz
'x, y, z'
'-x, y+1/2, -z+1/2'
'-x, -y, -z'
'x, -y-1/2, z-1/2'

loop_
_atom_site_label
_atom_site_type_symbol
_atom_site_fract_x
_atom_site_fract_y
_atom_site_fract_z
_atom_site_U_iso_or_equiv
_atom_site_adp_type
_atom_site_occupancy
_atom_site_symmetry_multiplicity
_atom_site_calc_flag
_atom_site_refinement_flags
_atom_site_disorder_assembly
_atom_site_disorder_group
O1 O 0.45614(10) 0.66102(3) 0.54115(7) 0.02328(18) Uani 1 1 d . . .
O2 O 0.30931(9) 0.55774(3) 0.50332(7) 0.02588(19) Uani 1 1 d . . .
O3 O 0.58314(10) 0.63274(3) 0.74112(7) 0.0273(2) Uani 1 1 d . . .
H3 H 0.5346 0.6390 0.6790 0.041 Uiso 1 1 calc R . .
O4 O 1.04279(9) 0.33305(3) 0.75968(7) 0.02287(18) Uani 1 1 d . . .
O5 O 1.19871(9) 0.43430(3) 0.73411(7) 0.02422(19) Uani 1 1 d . . .
O6 O 0.94214(10) 0.35734(3) 0.96720(7) 0.02546(19) Uani 1 1 d . . .
H6 H 0.9827 0.3519 0.9034 0.038 Uiso 1 1 calc R . .
N1 N 0.46902(11) 0.66904(3) 0.34687(8) 0.0197(2) Uani 1 1 d . . .
N2 N 0.55906(10) 0.57320(3) 0.54650(8) 0.01677(19) Uani 1 1 d . . .
N3 N 1.01882(11) 0.33160(3) 0.56412(8) 0.0195(2) Uani 1 1 d . . .
N4 N 0.95289(10) 0.42111(3) 0.78161(8) 0.01620(19) Uani 1 1 d . . .
C1 C 0.38051(14) 0.71222(4) 0.34703(11) 0.0257(3) Uani 1 1 d . . .
H1B H 0.3683 0.7226 0.4279 0.031 Uiso 1 1 calc R . .
H1A H 0.2762 0.7068 0.3122 0.031 Uiso 1 1 calc R . .
C2 C 0.46129(16) 0.74942(4) 0.27909(13) 0.0352(3) Uani 1 1 d . . .
H2A H 0.5603 0.7575 0.3192 0.042 Uiso 1 1 calc R . .
H2B H 0.3959 0.7773 0.2756 0.042 Uiso 1 1 calc R . .
C3 C 0.49224(17) 0.73315(5) 0.15661(13) 0.0378(3) Uani 1 1 d . . .
H3A H 0.3930 0.7277 0.1140 0.045 Uiso 1 1 calc R . .
H3B H 0.5496 0.7572 0.1150 0.045 Uiso 1 1 calc R . .
C4 C 0.58611(14) 0.68892(5) 0.16075(11) 0.0294(3) Uani 1 1 d . . .
H4B H 0.5998 0.6776 0.0808 0.035 Uiso 1 1 calc R . .
H4A H 0.6898 0.6953 0.1955 0.035 Uiso 1 1 calc R . .
C5 C 0.50776(14) 0.65189(4) 0.23124(9) 0.0225(2) Uani 1 1 d . . .
H5B H 0.4122 0.6417 0.1896 0.027 Uiso 1 1 calc R . .
H5A H 0.5774 0.6250 0.2397 0.027 Uiso 1 1 calc R . .
C6 C 0.49273(12) 0.64558(4) 0.44566(9) 0.0169(2) Uani 1 1 d . . .
C7 C 0.56853(13) 0.59827(4) 0.43768(9) 0.0182(2) Uani 1 1 d . . .
H7A H 0.5166 0.5803 0.3749 0.022 Uiso 1 1 calc R . .
H7B H 0.6783 0.6020 0.4180 0.022 Uiso 1 1 calc R . .
C8 C 0.42014(13) 0.55410(4) 0.57136(10) 0.0195(2) Uani 1 1 d . . .
C9 C 0.40871(14) 0.52857(4) 0.68409(11) 0.0279(3) Uani 1 1 d . . .
H9C H 0.3773 0.5499 0.7448 0.033 Uiso 1 1 calc R . .
H9B H 0.5095 0.5152 0.7056 0.033 Uiso 1 1 calc R . .
H9A H 0.3319 0.5040 0.6754 0.033 Uiso 1 1 calc R . .
C10 C 0.69120(12) 0.57235(4) 0.62491(9) 0.0180(2) Uani 1 1 d . . .
C11 C 0.69806(13) 0.60267(4) 0.71936(10) 0.0214(2) Uani 1 1 d . . .
C12 C 0.82737(14) 0.60132(4) 0.79460(10) 0.0270(3) Uani 1 1 d . . .
H12 H 0.8331 0.6212 0.8600 0.032 Uiso 1 1 calc R . .
C13 C 0.94710(14) 0.57118(5) 0.77427(11) 0.0284(3) Uani 1 1 d . . .
H13 H 1.0347 0.5707 0.8258 0.034 Uiso 1 1 calc R . .
C14 C 0.94135(13) 0.54168(4) 0.67974(11) 0.0262(3) Uani 1 1 d . . .
H14 H 1.0247 0.5213 0.6661 0.031 Uiso 1 1 calc R . .
C15 C 0.81215(13) 0.54225(4) 0.60524(10) 0.0211(2) Uani 1 1 d . . .
H15 H 0.8066 0.5220 0.5407 0.025 Uiso 1 1 calc R . .
C16 C 1.11413(14) 0.28983(4) 0.55605(11) 0.0248(3) Uani 1 1 d . . .
H16B H 1.1276 0.2759 0.6340 0.030 Uiso 1 1 calc R . .
H16A H 1.2176 0.2982 0.5286 0.030 Uiso 1 1 calc R . .
C17 C 1.04076(16) 0.25482(4) 0.47361(13) 0.0329(3) Uani 1 1 d . . .
H17A H 0.9441 0.2431 0.5065 0.040 Uiso 1 1 calc R . .
H17B H 1.1120 0.2285 0.4647 0.040 Uiso 1 1 calc R . .
C18 C 1.00510(16) 0.27616(5) 0.35552(12) 0.0343(3) Uani 1 1 d . . .
H18A H 0.9527 0.2533 0.3044 0.041 Uiso 1 1 calc R . .
H18B H 1.1025 0.2854 0.3193 0.041 Uiso 1 1 calc R . .
C19 C 0.90166(14) 0.31797(4) 0.36895(10) 0.0274(3) Uani 1 1 d . . .
H19A H 0.8005 0.3080 0.3979 0.033 Uiso 1 1 calc R . .
H19B H 0.8834 0.3326 0.2923 0.033 Uiso 1 1 calc R . .
C20 C 0.97350(13) 0.35297(4) 0.45246(9) 0.0213(2) Uani 1 1 d . . .
H20A H 1.0656 0.3668 0.4174 0.026 Uiso 1 1 calc R . .
H20B H 0.8983 0.3779 0.4659 0.026 Uiso 1 1 calc R . .
C21 C 1.00125(12) 0.35170(4) 0.66718(9) 0.0169(2) Uani 1 1 d . . .
C22 C 0.92728(12) 0.39949(4) 0.66892(9) 0.0178(2) Uani 1 1 d . . .
H22B H 0.9724 0.4189 0.6081 0.021 Uiso 1 1 calc R . .
H22A H 0.8149 0.3968 0.6519 0.021 Uiso 1 1 calc R . .
C23 C 1.09769(12) 0.43742(4) 0.80598(9) 0.0181(2) Uani 1 1 d . . .
C24 C 1.12958(13) 0.45954(4) 0.92196(10) 0.0250(3) Uani 1 1 d . . .
H24B H 1.0320 0.4642 0.9613 0.030 Uiso 1 1 calc R . .
H24C H 1.1803 0.4893 0.9109 0.030 Uiso 1 1 calc R . .
H24A H 1.1972 0.4396 0.9693 0.030 Uiso 1 1 calc R . .
C25 C 0.82995(12) 0.42131(4) 0.86230(9) 0.0171(2) Uani 1 1 d . . .
C26 C 0.82835(13) 0.38879(4) 0.95172(9) 0.0193(2) Uani 1 1 d . . .
C27 C 0.70562(14) 0.38921(4) 1.02799(10) 0.0237(2) Uani 1 1 d . . .
H27 H 0.7044 0.3680 1.0905 0.028 Uiso 1 1 calc R . .
C28 C 0.58608(13) 0.42039(4) 1.01272(10) 0.0251(3) Uani 1 1 d . . .
H28 H 0.5028 0.4202 1.0645 0.030 Uiso 1 1 calc R . .
C29 C 0.58649(13) 0.45207(4) 0.92250(10) 0.0243(2) Uani 1 1 d . . .
H29 H 0.5035 0.4731 0.9119 0.029 Uiso 1 1 calc R . .
C30 C 0.70957(13) 0.45258(4) 0.84808(10) 0.0203(2) Uani 1 1 d . . .
H30 H 0.7115 0.4745 0.7870 0.024 Uiso 1 1 calc R . .

loop_
_atom_site_aniso_label
_atom_site_aniso_U_11
_atom_site_aniso_U_22
_atom_site_aniso_U_33
_atom_site_aniso_U_23
_atom_site_aniso_U_13
_atom_site_aniso_U_12
O1 0.0305(4) 0.0205(4) 0.0189(4) -0.0016(3) 0.0024(3) 0.0053(3)
O2 0.0210(4) 0.0260(4) 0.0301(4) 0.0054(3) -0.0081(3) -0.0017(3)
O3 0.0320(5) 0.0321(5) 0.0176(4) -0.0038(3) -0.0001(3) 0.0046(4)
O4 0.0290(4) 0.0192(4) 0.0203(4) 0.0018(3) -0.0007(3) 0.0049(3)
O5 0.0209(4) 0.0258(4) 0.0264(4) -0.0036(3) 0.0086(3) -0.0019(3)
O6 0.0294(4) 0.0277(4) 0.0193(4) 0.0054(3) 0.0008(3) 0.0074(3)
N1 0.0231(5) 0.0168(5) 0.0191(5) 0.0016(3) -0.0013(4) 0.0008(4)
N2 0.0175(4) 0.0169(4) 0.0158(4) 0.0018(3) -0.0012(3) 0.0003(3)
N3 0.0225(5) 0.0161(4) 0.0200(5) -0.0011(3) 0.0021(4) 0.0005(4)
N4 0.0168(4) 0.0160(4) 0.0158(4) -0.0003(3) 0.0014(3) 0.0013(3)
C1 0.0282(6) 0.0204(6) 0.0283(6) 0.0032(5) -0.0027(5) 0.0056(5)
C2 0.0385(7) 0.0194(6) 0.0473(8) 0.0097(5) -0.0049(6) 0.0003(5)
C3 0.0393(7) 0.0339(7) 0.0403(8) 0.0212(6) 0.0016(6) -0.0010(6)
C4 0.0259(6) 0.0358(7) 0.0263(6) 0.0111(5) 0.0008(5) -0.0026(5)
C5 0.0266(6) 0.0243(6) 0.0164(5) 0.0022(4) -0.0010(4) -0.0010(5)
C6 0.0151(5) 0.0166(5) 0.0189(5) -0.0001(4) -0.0005(4) -0.0029(4)
C7 0.0209(5) 0.0185(5) 0.0151(5) 0.0008(4) 0.0013(4) 0.0018(4)
C8 0.0191(5) 0.0162(5) 0.0232(6) 0.0008(4) -0.0027(4) 0.0004(4)
C9 0.0223(6) 0.0309(6) 0.0301(6) 0.0121(5) -0.0048(5) -0.0068(5)
C10 0.0169(5) 0.0196(5) 0.0173(5) 0.0053(4) -0.0013(4) -0.0037(4)
C11 0.0236(6) 0.0241(6) 0.0166(5) 0.0040(4) 0.0017(4) -0.0034(4)
C12 0.0307(6) 0.0334(7) 0.0168(5) 0.0034(5) -0.0034(5) -0.0093(5)
C13 0.0229(6) 0.0366(7) 0.0252(6) 0.0127(5) -0.0083(5) -0.0083(5)
C14 0.0188(5) 0.0268(6) 0.0328(6) 0.0107(5) -0.0017(5) -0.0009(5)
C15 0.0202(5) 0.0192(5) 0.0238(6) 0.0050(4) 0.0005(4) -0.0023(4)
C16 0.0270(6) 0.0189(5) 0.0287(6) -0.0031(5) 0.0035(5) 0.0041(5)
C17 0.0350(7) 0.0198(6) 0.0442(8) -0.0104(5) 0.0051(6) -0.0008(5)
C18 0.0356(7) 0.0334(7) 0.0339(7) -0.0181(6) 0.0016(6) -0.0022(6)
C19 0.0256(6) 0.0325(7) 0.0240(6) -0.0078(5) -0.0003(5) -0.0039(5)
C20 0.0254(6) 0.0212(5) 0.0173(5) -0.0011(4) 0.0013(4) -0.0016(4)
C21 0.0151(5) 0.0162(5) 0.0195(5) 0.0003(4) 0.0011(4) -0.0024(4)
C22 0.0193(5) 0.0184(5) 0.0156(5) -0.0004(4) -0.0002(4) 0.0022(4)
C23 0.0183(5) 0.0148(5) 0.0214(5) 0.0004(4) 0.0030(4) 0.0013(4)
C24 0.0210(6) 0.0288(6) 0.0253(6) -0.0071(5) 0.0031(4) -0.0047(5)
C25 0.0157(5) 0.0192(5) 0.0165(5) -0.0027(4) 0.0003(4) -0.0023(4)
C26 0.0201(5) 0.0213(5) 0.0163(5) -0.0016(4) -0.0029(4) -0.0013(4)
C27 0.0265(6) 0.0299(6) 0.0147(5) 0.0006(4) 0.0002(4) -0.0061(5)
C28 0.0196(5) 0.0370(7) 0.0190(5) -0.0073(5) 0.0043(4) -0.0052(5)
C29 0.0187(5) 0.0290(6) 0.0252(6) -0.0051(5) 0.0015(4) 0.0025(5)
C30 0.0200(5) 0.0201(5) 0.0207(5) -0.0010(4) 0.0006(4) 0.0007(4)

loop_
_atom_type_symbol
_atom_type_description
_atom_type_scat_dispersion_real
_atom_type_scat_dispersion_imag
_atom_type_scat_source
C C 0.0181 0.0091 'International Tables Vol C Tables 4.2.6.8 and 6.1.1.4'
H H 0.0000 0.0000 'International Tables Vol C Tables 4.2.6.8 and 6.1.1.4'
N N 0.0311 0.0180 'International Tables Vol C Tables 4.2.6.8 and 6.1.1.4'
O O 0.0492 0.0322 'International Tables Vol C Tables 4.2.6.8 and 6.1.1.4'

loop_
_geom_angle_atom_site_label_1
_geom_angle_atom_site_label_2
_geom_angle_atom_site_label_3
_geom_angle
_geom_angle_site_symmetry_1
_geom_angle_site_symmetry_3
_geom_angle_publ_flag
C11 O3 H3 109.5 . . ?
C26 O6 H6 109.5 . . ?
C6 N1 C1 120.04(9) . . ?
C6 N1 C5 124.43(9) . . ?
C1 N1 C5 115.02(9) . . ?
C8 N2 C10 123.45(9) . . ?
C8 N2 C7 117.26(9) . . ?
C10 N2 C7 119.15(9) . . ?
C21 N3 C16 119.69(9) . . ?
C21 N3 C20 123.96(9) . . ?
C16 N3 C20 115.33(9) . . ?
C23 N4 C25 124.11(9) . . ?
C23 N4 C22 116.73(9) . . ?
C25 N4 C22 119.03(8) . . ?
N1 C1 C2 111.07(10) . . ?
N1 C1 H1B 109.4 . . ?
C2 C1 H1B 109.4 . . ?
N1 C1 H1A 109.4 . . ?
C2 C1 H1A 109.4 . . ?
H1B C1 H1A 108.0 . . ?
C1 C2 C3 110.75(11) . . ?
C1 C2 H2A 109.5 . . ?
C3 C2 H2A 109.5 . . ?
C1 C2 H2B 109.5 . . ?
C3 C2 H2B 109.5 . . ?
H2A C2 H2B 108.1 . . ?
C4 C3 C2 110.02(11) . . ?
C4 C3 H3A 109.7 . . ?
C2 C3 H3A 109.7 . . ?
C4 C3 H3B 109.7 . . ?
C2 C3 H3B 109.7 . . ?
H3A C3 H3B 108.2 . . ?
C5 C4 C3 111.65(10) . . ?
C5 C4 H4B 109.3 . . ?
C3 C4 H4B 109.3 . . ?
C5 C4 H4A 109.3 . . ?
C3 C4 H4A 109.3 . . ?
H4B C4 H4A 108.0 . . ?
N1 C5 C4 111.22(10) . . ?
N1 C5 H5B 109.4 . . ?
C4 C5 H5B 109.4 . . ?
N1 C5 H5A 109.4 . . ?
C4 C5 H5A 109.4 . . ?
H5B C5 H5A 108.0 . . ?
O1 C6 N1 122.35(10) . . ?
O1 C6 C7 120.08(9) . . ?
N1 C6 C7 117.56(9) . . ?
N2 C7 C6 111.31(8) . . ?
N2 C7 H7A 109.4 . . ?
C6 C7 H7A 109.4 . . ?
N2 C7 H7B 109.4 . . ?
C6 C7 H7B 109.4 . . ?
H7A C7 H7B 108.0 . . ?
O2 C8 N2 120.58(10) . . ?
O2 C8 C9 121.74(10) . . ?
N2 C8 C9 117.68(10) . . ?
C8 C9 H9C 109.5 . . ?
C8 C9 H9B 109.5 . . ?
H9C C9 H9B 109.5 . . ?
C8 C9 H9A 109.5 . . ?
H9C C9 H9A 109.5 . . ?
H9B C9 H9A 109.5 . . ?
C15 C10 C11 120.59(10) . . ?
C15 C10 N2 119.85(10) . . ?
C11 C10 N2 119.55(10) . . ?
O3 C11 C12 118.88(10) . . ?
O3 C11 C10 122.42(10) . . ?
C12 C11 C10 118.70(11) . . ?
C13 C12 C11 120.23(11) . . ?
C13 C12 H12 119.9 . . ?
C11 C12 H12 119.9 . . ?
C12 C13 C14 121.05(11) . . ?
C12 C13 H13 119.5 . . ?
C14 C13 H13 119.5 . . ?
C13 C14 C15 119.22(11) . . ?
C13 C14 H14 120.4 . . ?
C15 C14 H14 120.4 . . ?
C10 C15 C14 120.20(11) . . ?
C10 C15 H15 119.9 . . ?
C14 C15 H15 119.9 . . ?
N3 C16 C17 111.57(10) . . ?
N3 C16 H16B 109.3 . . ?
C17 C16 H16B 109.3 . . ?
N3 C16 H16A 109.3 . . ?
C17 C16 H16A 109.3 . . ?
H16B C16 H16A 108.0 . . ?
C16 C17 C18 110.94(10) . . ?
C16 C17 H17A 109.5 . . ?
C18 C17 H17A 109.5 . . ?
C16 C17 H17B 109.5 . . ?
C18 C17 H17B 109.5 . . ?
H17A C17 H17B 108.0 . . ?
C17 C18 C19 109.84(10) . . ?
C17 C18 H18A 109.7 . . ?
C19 C18 H18A 109.7 . . ?
C17 C18 H18B 109.7 . . ?
C19 C18 H18B 109.7 . . ?
H18A C18 H18B 108.2 . . ?
C18 C19 C20 111.62(10) . . ?
C18 C19 H19A 109.3 . . ?
C20 C19 H19A 109.3 . . ?
C18 C19 H19B 109.3 . . ?
C20 C19 H19B 109.3 . . ?
H19A C19 H19B 108.0 . . ?
N3 C20 C19 111.40(9) . . ?
N3 C20 H20A 109.3 . . ?
C19 C20 H20A 109.3 . . ?
N3 C20 H20B 109.3 . . ?
C19 C20 H20B 109.3 . . ?
H20A C20 H20B 108.0 . . ?
O4 C21 N3 122.40(10) . . ?
O4 C21 C22 119.75(9) . . ?
N3 C21 C22 117.85(9) . . ?
N4 C22 C21 110.56(8) . . ?
N4 C22 H22B 109.5 . . ?
C21 C22 H22B 109.5 . . ?
N4 C22 H22A 109.5 . . ?
C21 C22 H22A 109.5 . . ?
H22B C22 H22A 108.1 . . ?
O5 C23 N4 120.35(10) . . ?
O5 C23 C24 121.19(10) . . ?
N4 C23 C24 118.45(9) . . ?
C23 C24 H24B 109.5 . . ?
C23 C24 H24C 109.5 . . ?
H24B C24 H24C 109.5 . . ?
C23 C24 H24A 109.5 . . ?
H24B C24 H24A 109.5 . . ?
H24C C24 H24A 109.5 . . ?
C30 C25 C26 120.36(10) . . ?
C30 C25 N4 119.63(10) . . ?
C26 C25 N4 119.95(10) . . ?
O6 C26 C27 119.12(10) . . ?
O6 C26 C25 122.08(10) . . ?
C27 C26 C25 118.80(10) . . ?
C28 C27 C26 120.31(11) . . ?
C28 C27 H27 119.8 . . ?
C26 C27 H27 119.8 . . ?
C27 C28 C29 120.75(10) . . ?
C27 C28 H28 119.6 . . ?
C29 C28 H28 119.6 . . ?
C30 C29 C28 119.30(11) . . ?
C30 C29 H29 120.4 . . ?
C28 C29 H29 120.4 . . ?
C29 C30 C25 120.45(11) . . ?
C29 C30 H30 119.8 . . ?
C25 C30 H30 119.8 . . ?

loop_
_geom_bond_atom_site_label_1
_geom_bond_atom_site_label_2
_geom_bond_distance
_geom_bond_site_symmetry_2
_geom_bond_publ_flag
O1 C6 1.2400(13) . yes
O2 C8 1.2265(14) . yes
O3 C11 1.3540(14) . yes
O3 H3 0.8400 . ?
O4 C21 1.2412(13) . yes
O5 C23 1.2266(13) . yes
O6 C26 1.3523(14) . yes
O6 H6 0.8400 . ?
N1 C6 1.3394(14) . ?
N1 C1 1.4713(14) . ?
N1 C5 1.4728(14) . ?
N2 C8 1.3634(14) . ?
N2 C10 1.4378(13) . ?
N2 C7 1.4566(13) . ?
N3 C21 1.3382(14) . ?
N3 C16 1.4731(14) . ?
N3 C20 1.4735(14) . ?
N4 C23 1.3623(14) . ?
N4 C25 1.4352(13) . ?
N4 C22 1.4557(13) . ?
C1 C2 1.5192(17) . ?
C1 H1B 0.9900 . ?
C1 H1A 0.9900 . ?
C2 C3 1.522(2) . ?
C2 H2A 0.9900 . ?
C2 H2B 0.9900 . ?
C3 C4 1.5218(19) . ?
C3 H3A 0.9900 . ?
C3 H3B 0.9900 . ?
C4 C5 1.5216(16) . ?
C4 H4B 0.9900 . ?
C4 H4A 0.9900 . ?
C5 H5B 0.9900 . ?
C5 H5A 0.9900 . ?
C6 C7 1.5285(15) . ?
C7 H7A 0.9900 . ?
C7 H7B 0.9900 . ?
C8 C9 1.5039(16) . ?
C9 H9C 0.9800 . ?
C9 H9B 0.9800 . ?
C9 H9A 0.9800 . ?
C10 C15 1.3891(16) . ?
C10 C11 1.4020(16) . ?
C11 C12 1.3970(17) . ?
C12 C13 1.3831(19) . ?
C12 H12 0.9500 . ?
C13 C14 1.3878(19) . ?
C13 H13 0.9500 . ?
C14 C15 1.3908(16) . ?
C14 H14 0.9500 . ?
C15 H15 0.9500 . ?
C16 C17 1.5200(17) . ?
C16 H16B 0.9900 . ?
C16 H16A 0.9900 . ?
C17 C18 1.521(2) . ?
C17 H17A 0.9900 . ?
C17 H17B 0.9900 . ?
C18 C19 1.5210(18) . ?
C18 H18A 0.9900 . ?
C18 H18B 0.9900 . ?
C19 C20 1.5220(16) . ?
C19 H19A 0.9900 . ?
C19 H19B 0.9900 . ?
C20 H20A 0.9900 . ?
C20 H20B 0.9900 . ?
C21 C22 1.5309(14) . ?
C22 H22B 0.9900 . ?
C22 H22A 0.9900 . ?
C23 C24 1.5034(15) . ?
C24 H24B 0.9800 . ?
C24 H24C 0.9800 . ?
C24 H24A 0.9800 . ?
C25 C30 1.3896(15) . ?
C25 C26 1.4004(16) . ?
C26 C27 1.4001(16) . ?
C27 C28 1.3837(18) . ?
C27 H27 0.9500 . ?
C28 C29 1.3905(18) . ?
C28 H28 0.9500 . ?
C29 C30 1.3887(16) . ?
C29 H29 0.9500 . ?
C30 H30 0.9500 . ?

loop_
_geom_hbond_atom_site_label_D
_geom_hbond_atom_site_label_H
_geom_hbond_atom_site_label_A
_geom_hbond_distance_DH
_geom_hbond_distance_HA
_geom_hbond_distance_DA
_geom_hbond_angle_DHA
_geom_hbond_site_symmetry_A
O6 H6 O4 0.84 1.84 2.6682(11) 169.9 .
O3 H3 O1 0.84 1.83 2.6574(11) 169.3 .

loop_
_geom_torsion_atom_site_label_1
_geom_torsion_atom_site_label_2
_geom_torsion_atom_site_label_3
_geom_torsion_atom_site_label_4
_geom_torsion
_geom_torsion_site_symmetry_1
_geom_torsion_site_symmetry_2
_geom_torsion_site_symmetry_3
_geom_torsion_site_symmetry_4
_geom_torsion_publ_flag
C6 N1 C1 C2 134.00(11) . . . . ?
C5 N1 C1 C2 -53.81(13) . . . . ?
N1 C1 C2 C3 55.03(14) . . . . ?
C1 C2 C3 C4 -56.42(15) . . . . ?
C2 C3 C4 C5 55.36(15) . . . . ?
C6 N1 C5 C4 -135.85(11) . . . . ?
C1 N1 C5 C4 52.34(13) . . . . ?
C3 C4 C5 N1 -52.51(14) . . . . ?
C1 N1 C6 O1 -7.43(16) . . . . ?
C5 N1 C6 O1 -178.84(10) . . . . ?
C1 N1 C6 C7 172.88(9) . . . . ?
C5 N1 C6 C7 1.46(15) . . . . ?
C8 N2 C7 C6 76.34(12) . . . . ?
C10 N2 C7 C6 -99.60(11) . . . . ?
O1 C6 C7 N2 11.66(14) . . . . ?
N1 C6 C7 N2 -168.64(9) . . . . ?
C10 N2 C8 O2 176.57(10) . . . . ?
C7 N2 C8 O2 0.82(15) . . . . ?
C10 N2 C8 C9 -3.62(16) . . . . ?
C7 N2 C8 C9 -179.37(10) . . . . ?
C8 N2 C10 C15 104.20(12) . . . . ?
C7 N2 C10 C15 -80.12(12) . . . . ?
C8 N2 C10 C11 -77.11(13) . . . . ?
C7 N2 C10 C11 98.57(12) . . . . ?
C15 C10 C11 O3 179.57(10) . . . . ?
N2 C10 C11 O3 0.89(16) . . . . ?
C15 C10 C11 C12 -1.34(16) . . . . ?
N2 C10 C11 C12 179.98(10) . . . . ?
O3 C11 C12 C13 -179.59(11) . . . . ?
C10 C11 C12 C13 1.28(17) . . . . ?
C11 C12 C13 C14 -0.29(18) . . . . ?
C12 C13 C14 C15 -0.67(17) . . . . ?
C11 C10 C15 C14 0.40(16) . . . . ?
N2 C10 C15 C14 179.07(10) . . . . ?
C13 C14 C15 C10 0.61(17) . . . . ?
C21 N3 C16 C17 139.11(11) . . . . ?
C20 N3 C16 C17 -52.00(13) . . . . ?
N3 C16 C17 C18 54.00(14) . . . . ?
C16 C17 C18 C19 -56.53(14) . . . . ?
C17 C18 C19 C20 56.09(14) . . . . ?
C21 N3 C20 C19 -140.54(11) . . . . ?
C16 N3 C20 C19 51.11(13) . . . . ?
C18 C19 C20 N3 -52.66(13) . . . . ?
C16 N3 C21 O4 -11.01(16) . . . . ?
C20 N3 C21 O4 -178.89(10) . . . . ?
C16 N3 C21 C22 168.85(9) . . . . ?
C20 N3 C21 C22 0.98(15) . . . . ?
C23 N4 C22 C21 74.61(11) . . . . ?
C25 N4 C22 C21 -101.31(10) . . . . ?
O4 C21 C22 N4 14.62(14) . . . . ?
N3 C21 C22 N4 -165.25(9) . . . . ?
C25 N4 C23 O5 176.88(10) . . . . ?
C22 N4 C23 O5 1.19(15) . . . . ?
C25 N4 C23 C24 -3.65(15) . . . . ?
C22 N4 C23 C24 -179.34(9) . . . . ?
C23 N4 C25 C30 106.29(12) . . . . ?
C22 N4 C25 C30 -78.12(13) . . . . ?
C23 N4 C25 C26 -76.49(14) . . . . ?
C22 N4 C25 C26 99.10(12) . . . . ?
C30 C25 C26 O6 178.94(10) . . . . ?
N4 C25 C26 O6 1.75(16) . . . . ?
C30 C25 C26 C27 -1.66(16) . . . . ?
N4 C25 C26 C27 -178.85(10) . . . . ?
O6 C26 C27 C28 -178.68(10) . . . . ?
C25 C26 C27 C28 1.90(16) . . . . ?
C26 C27 C28 C29 -0.69(17) . . . . ?
C27 C28 C29 C30 -0.79(17) . . . . ?
C28 C29 C30 C25 1.03(17) . . . . ?
C26 C25 C30 C29 0.20(16) . . . . ?
N4 C25 C30 C29 177.40(10) . . . . ?
